data_2011527
loop_
_publ_author_name
'Isobe, Shin-ichiro'
'Kubo, Kanji'
'Thiemann, Thies'
'Sawada, Tsuyoshi'
'Yonemitsu, Tadashi'
' Mataka, Shuntaro'

_publ_section_title
;
 Benzo[<i>i</i>]naphtho[<i>c</i>,<i>d</i>]bicyclo[5.4.1]dodecan-12-one
;
_journal_issue 11
_journal_name_full 'Acta Crystallographica Section C'
_journal_page_first 1367
_journal_page_last 1368
_journal_paper_doi 10.1107/S010827010001091X
_journal_volume 56
_journal_year 2000
_chemical_formula_moiety 'C23 H20 O'
_chemical_formula_sum 'C23 H20 O'
_chemical_formula_weight 312.39
_chemical_name_systematic
;
 ?
;
_space_group_IT_number 14
_symmetry_cell_setting monoclinic
_symmetry_space_group_name_Hall '-P 2yab'
_symmetry_space_group_name_H-M 'P 1 21/a 1'
_audit_creation_method SHELXL-97
_cell_angle_alpha 90.00
_cell_angle_beta 107.259(5)
_cell_angle_gamma 90.00
_cell_formula_units_Z 4
_cell_length_a 12.455(5)
_cell_length_b 12.401(5)
_cell_length_c 11.140(5)
_cell_measurement_reflns_used 24
_cell_measurement_temperature 296(2)
_cell_measurement_theta_max 18.1
_cell_measurement_theta_min 9.5
_cell_volume 1643.1(12)
_computing_cell_refinement 'CAD-4 Software'
_computing_data_collection 'CAD-4 Software (Enraf-Nonius, 1989)'
_computing_data_reduction 'MolEN (Fair, 1990)'
_computing_molecular_graphics 'Xtal_GX (Hall et al., 1995)'
_computing_publication_material SHELXL97
_computing_structure_refinement 'SHELXL97 (Sheldrick, 1997)'
_computing_structure_solution 'SIR97 (Altomare et al., 1997)'
_diffrn_ambient_temperature 296(2)
_diffrn_measured_fraction_theta_full .000
_diffrn_measured_fraction_theta_max .998
_diffrn_measurement_device_type 'Enraf-Nonius FR590'
_diffrn_measurement_method \w--2\q
_diffrn_radiation_monochromator graphite
_diffrn_radiation_source 'fine-focus sealed tube'
_diffrn_radiation_type MoK\a
_diffrn_radiation_wavelength .71073
_diffrn_reflns_av_R_equivalents .0273
_diffrn_reflns_av_sigmaI/netI .0865
_diffrn_reflns_limit_h_max 0
_diffrn_reflns_limit_h_min -16
_diffrn_reflns_limit_k_max 16
_diffrn_reflns_limit_k_min 0
_diffrn_reflns_limit_l_max 14
_diffrn_reflns_limit_l_min -14
_diffrn_reflns_number 4131
_diffrn_reflns_theta_full .50
_diffrn_reflns_theta_max 27.98
_diffrn_reflns_theta_min 2.71
_diffrn_standards_decay_% 4.3
_diffrn_standards_interval_time 120
_diffrn_standards_number 3
_exptl_absorpt_coefficient_mu .075
_exptl_absorpt_correction_T_max .9994
_exptl_absorpt_correction_T_min .9616
_exptl_absorpt_correction_type psi-scan
_exptl_absorpt_process_details '(North et al., 1968)'
_exptl_crystal_colour colorless
_exptl_crystal_density_diffrn 1.263
_exptl_crystal_density_meas ?
_exptl_crystal_description prism
_exptl_crystal_F_000 664
_exptl_crystal_size_max .33
_exptl_crystal_size_mid .30
_exptl_crystal_size_min .13
_refine_diff_density_max .178
_refine_diff_density_min -.218
_refine_ls_extinction_method none
_refine_ls_goodness_of_fit_ref .991
_refine_ls_hydrogen_treatment constr
_refine_ls_matrix_type full
_refine_ls_number_parameters 217
_refine_ls_number_reflns 3953
_refine_ls_number_restraints 0
_refine_ls_restrained_S_all .991
_refine_ls_R_factor_all .1569
_refine_ls_R_factor_gt .0505
_refine_ls_shift/su_max .001
_refine_ls_shift/su_mean .000
_refine_ls_structure_factor_coef Fsqd
_refine_ls_weighting_details 'calc w = 1/[\s^2^(Fo^2^)+(0.0602P)^2^+0.0421P] where P=(Fo^2^+2Fc^2^)/3'
_refine_ls_weighting_scheme calc
_refine_ls_wR_factor_ref .1405
_reflns_number_gt 1964
_reflns_number_total 3953
_reflns_threshold_expression I>2\s(I)
_cod_data_source_file ob1037.cif
_cod_data_source_block I
_cod_depositor_comments
;
The following automatic conversions were performed:

'_exptl_crystal_density_meas' value 'not measured' was changed to '?'
- the value is perceived as not measured.

Automatic conversion script
Id: cif_fix_values 3008 2015-01-20 13:52:24Z robertas 
;
_cod_original_sg_symbol_H-M 'P 21/a'
_cod_database_code 2011527

loop_
_symmetry_equiv_pos_as_xyz
'x, y, z'
'-x+1/2, y+1/2, -z'
'-x, -y, -z'
'x-1/2, -y-1/2, z'

loop_
_atom_site_label
_atom_site_fract_x
_atom_site_fract_y
_atom_site_fract_z
_atom_site_U_iso_or_equiv
_atom_site_adp_type
_atom_site_calc_flag
_atom_site_refinement_flags
_atom_site_occupancy
_atom_site_disorder_assembly
_atom_site_disorder_group
_atom_site_type_symbol
C1 .68162(17) -.00977(18) .53155(19) .0469(5) Uani d . 1 . . C
H1A .6420 .0437 .4710 .056 Uiso calc R 1 . . H
H1B .6774 -.0776 .4871 .056 Uiso calc R 1 . . H
C2 .80685(17) .02413(15) .58152(18) .0431(5) Uani d . 1 . . C
H2 .8382 .0164 .5110 .052 Uiso calc R 1 . . H
C3 .87424(17) -.05191(16) .68510(19) .0445(5) Uani d . 1 . . C
H3A .8366 -.0568 .7497 .053 Uiso calc R 1 . . H
H3B .8739 -.1233 .6495 .053 Uiso calc R 1 . . H
C4 .99465(17) -.01815(16) .74582(19) .0423(5) Uani d . 1 . . C
C5 1.07399(19) -.06855(19) .7026(2) .0549(6) Uani d . 1 . . C
H5 1.0501 -.1174 .6367 .066 Uiso calc R 1 . . H
C6 1.1896(2) -.0494(2) .7536(2) .0658(7) Uani d . 1 . . C
H6 1.2409 -.0848 .7215 .079 Uiso calc R 1 . . H
C7 1.2258(2) .0211(2) .8501(2) .0644(7) Uani d . 1 . . C
H7 1.3025 .0322 .8859 .077 Uiso calc R 1 . . H
C8 1.14861(17) .07763(18) .8968(2) .0483(5) Uani d . 1 . . C
C9 1.1908(2) .15121(19) .9968(2) .0571(6) Uani d . 1 . . C
H9 1.2681 .1589 1.0317 .069 Uiso calc R 1 . . H
C10 1.1208(2) .2102(2) 1.0422(2) .0605(6) Uani d . 1 . . C
H10 1.1492 .2589 1.1074 .073 Uiso calc R 1 . . H
C11 1.00491(19) .19724(18) .9900(2) .0528(6) Uani d . 1 . . C
H11 .9573 .2389 1.0214 .063 Uiso calc R 1 . . H
C12 .95776(17) .12609(16) .89467(18) .0406(5) Uani d . 1 . . C
C13 1.02992(16) .06159(16) .84405(18) .0401(5) Uani d . 1 . . C
C14 .83033(17) .12364(18) .85001(19) .0454(5) Uani d . 1 . . C
H14A .8025 .1566 .9139 .054 Uiso calc R 1 . . H
H14B .8059 .0490 .8417 .054 Uiso calc R 1 . . H
C15 .77668(17) .18151(16) .7242(2) .0460(5) Uani d . 1 . . C
H15 .7971 .2579 .7371 .055 Uiso calc R 1 . . H
C16 .64628(17) .17526(17) .6860(2) .0530(6) Uani d . 1 . . C
H16A .6194 .2254 .7374 .064 Uiso calc R 1 . . H
H16B .6162 .1980 .5991 .064 Uiso calc R 1 . . H
C17 .60193(16) .06486(17) .69989(19) .0444(5) Uani d . 1 . . C
C18 .54502(17) .04710(19) .7884(2) .0527(6) Uani d . 1 . . C
H18 .5317 .1048 .8353 .063 Uiso calc R 1 . . H
C19 .50805(18) -.05433(19) .8080(2) .0540(6) Uani d . 1 . . C
H19 .4701 -.0645 .8676 .065 Uiso calc R 1 . . H
C20 .52732(18) -.14005(19) .7395(2) .0507(5) Uani d . 1 . . C
H20 .5029 -.2087 .7527 .061 Uiso calc R 1 . . H
C21 .58310(17) -.12401(17) .6510(2) .0465(5) Uani d . 1 . . C
H21 .5955 -.1825 .6047 .056 Uiso calc R 1 . . H
C22 .62126(16) -.02262(16) .62934(18) .0418(5) Uani d . 1 . . C
C23 .81866(18) .14195(17) .6186(2) .0478(5) Uani d . 1 . . C
O1 .85722(17) .20485(13) .55926(17) .0819(6) Uani d . 1 . . O

loop_
_atom_site_aniso_label
_atom_site_aniso_U_11
_atom_site_aniso_U_22
_atom_site_aniso_U_33
_atom_site_aniso_U_12
_atom_site_aniso_U_13
_atom_site_aniso_U_23
C1 .0488(13) .0524(13) .0366(11) -.0013(10) .0081(10) -.0028(10)
C2 .0483(12) .0464(12) .0347(10) .0010(10) .0127(9) .0020(9)
C3 .0509(12) .0376(11) .0455(12) .0024(10) .0151(10) .0025(9)
C4 .0457(12) .0422(11) .0390(11) .0051(9) .0129(10) .0098(9)
C5 .0589(15) .0580(14) .0505(14) .0140(12) .0201(12) .0067(11)
C6 .0532(15) .0855(18) .0627(16) .0270(14) .0234(13) .0121(15)
C7 .0412(13) .0889(19) .0615(15) .0124(13) .0131(12) .0175(15)
C8 .0431(13) .0543(13) .0451(12) .0026(10) .0096(10) .0141(10)
C9 .0428(13) .0677(16) .0533(14) -.0074(12) .0028(11) .0133(12)
C10 .0609(16) .0629(16) .0483(14) -.0118(13) .0015(12) -.0031(12)
C11 .0550(14) .0540(13) .0460(12) -.0008(11) .0099(11) -.0030(11)
C12 .0422(11) .0445(11) .0349(10) -.0013(9) .0111(9) .0033(9)
C13 .0392(11) .0425(11) .0383(11) .0017(9) .0114(9) .0117(9)
C14 .0444(12) .0489(12) .0440(12) -.0002(10) .0149(10) -.0051(10)
C15 .0443(12) .0357(10) .0553(13) .0001(9) .0106(11) -.0007(10)
C16 .0456(13) .0441(13) .0637(15) .0085(10) .0077(11) -.0034(11)
C17 .0334(11) .0453(12) .0507(13) .0030(9) .0063(10) -.0072(10)
C18 .0397(12) .0616(15) .0557(14) .0048(11) .0122(11) -.0182(12)
C19 .0424(12) .0698(16) .0511(13) .0004(12) .0158(10) -.0013(12)
C20 .0462(13) .0539(13) .0503(13) -.0020(10) .0117(11) .0007(11)
C21 .0459(13) .0436(12) .0476(12) -.0006(10) .0099(10) -.0085(10)
C22 .0350(11) .0486(12) .0379(10) -.0005(9) .0048(9) -.0052(9)
C23 .0485(13) .0458(12) .0459(12) .0005(10) .0091(10) .0120(10)
O1 .1213(17) .0562(10) .0811(13) -.0109(11) .0499(13) .0169(10)

loop_
_atom_type_symbol
_atom_type_description
_atom_type_scat_dispersion_real
_atom_type_scat_dispersion_imag
_atom_type_scat_source
C C .0033 .0016 'International Tables Vol C Tables 4.2.6.8 and 6.1.1.4'
H H .0000 .0000 'International Tables Vol C Tables 4.2.6.8 and 6.1.1.4'
O O .0106 .0060 'International Tables Vol C Tables 4.2.6.8 and 6.1.1.4'

loop_
_geom_angle_atom_site_label_1
_geom_angle_atom_site_label_2
_geom_angle_atom_site_label_3
_geom_angle
C22 C1 C2 115.75(17)
C22 C1 H1A 108.3
C2 C1 H1A 108.3
C22 C1 H1B 108.3
C2 C1 H1B 108.3
H1A C1 H1B 107.4
C23 C2 C3 113.66(17)
C23 C2 C1 111.45(17)
C3 C2 C1 111.79(16)
C23 C2 H2 106.5
C3 C2 H2 106.5
C1 C2 H2 106.5
C4 C3 C2 114.57(16)
C4 C3 H3A 108.6
C2 C3 H3A 108.6
C4 C3 H3B 108.6
C2 C3 H3B 108.6
H3A C3 H3B 107.6
C5 C4 C13 119.3(2)
C5 C4 C3 116.1(2)
C13 C4 C3 124.61(18)
C4 C5 C6 122.7(2)
C4 C5 H5 118.6
C6 C5 H5 118.6
C7 C6 C5 119.4(2)
C7 C6 H6 120.3
C5 C6 H6 120.3
C6 C7 C8 120.8(2)
C6 C7 H7 119.6
C8 C7 H7 119.6
C7 C8 C9 118.5(2)
C7 C8 C13 120.9(2)
C9 C8 C13 120.6(2)
C10 C9 C8 121.0(2)
C10 C9 H9 119.5
C8 C9 H9 119.5
C9 C10 C11 119.1(2)
C9 C10 H10 120.5
C11 C10 H10 120.5
C12 C11 C10 123.3(2)
C12 C11 H11 118.4
C10 C11 H11 118.4
C11 C12 C13 119.20(19)
C11 C12 C14 115.66(18)
C13 C12 C14 125.14(18)
C8 C13 C12 116.79(19)
C8 C13 C4 116.79(18)
C12 C13 C4 126.41(18)
C12 C14 C15 114.77(16)
C12 C14 H14A 108.6
C15 C14 H14A 108.6
C12 C14 H14B 108.6
C15 C14 H14B 108.6
H14A C14 H14B 107.6
C23 C15 C14 113.72(17)
C23 C15 C16 110.29(18)
C14 C15 C16 111.25(17)
C23 C15 H15 107.1
C14 C15 H15 107.1
C16 C15 H15 107.1
C17 C16 C15 113.82(17)
C17 C16 H16A 108.8
C15 C16 H16A 108.8
C17 C16 H16B 108.8
C15 C16 H16B 108.8
H16A C16 H16B 107.7
C18 C17 C22 118.9(2)
C18 C17 C16 119.82(19)
C22 C17 C16 121.23(19)
C19 C18 C17 121.4(2)
C19 C18 H18 119.3
C17 C18 H18 119.3
C20 C19 C18 119.8(2)
C20 C19 H19 120.1
C18 C19 H19 120.1
C19 C20 C21 119.7(2)
C19 C20 H20 120.2
C21 C20 H20 120.2
C20 C21 C22 121.7(2)
C20 C21 H21 119.1
C22 C21 H21 119.1
C21 C22 C17 118.55(19)
C21 C22 C1 119.46(18)
C17 C22 C1 122.00(19)
O1 C23 C15 120.2(2)
O1 C23 C2 119.7(2)
C15 C23 C2 119.99(17)

loop_
_geom_bond_atom_site_label_1
_geom_bond_atom_site_label_2
_geom_bond_site_symmetry_2
_geom_bond_distance
_geom_bond_publ_flag
C1 C22 . 1.504(3) ?
C1 C2 . 1.550(3) ?
C1 H1A . .9700 ?
C1 H1B . .9700 ?
C2 C23 . 1.513(3) ?
C2 C3 . 1.533(3) ?
C2 H2 . .9800 ?
C3 C4 . 1.510(3) ?
C3 H3A . .9700 ?
C3 H3B . .9700 ?
C4 C5 . 1.372(3) ?
C4 C13 . 1.443(3) ?
C5 C6 . 1.402(3) ?
C5 H5 . .9300 ?
C6 C7 . 1.355(3) ?
C6 H6 . .9300 ?
C7 C8 . 1.408(3) ?
C7 H7 . .9300 ?
C8 C9 . 1.415(3) ?
C8 C13 . 1.433(3) ?
C9 C10 . 1.347(3) ?
C9 H9 . .9300 ?
C10 C11 . 1.396(3) ?
C10 H10 . .9300 ?
C11 C12 . 1.372(3) ?
C11 H11 . .9300 ?
C12 C13 . 1.438(3) ?
C12 C14 . 1.516(3) ?
C14 C15 . 1.539(3) ?
C14 H14A . .9700 ?
C14 H14B . .9700 ?
C15 C23 . 1.505(3) ?
C15 C16 . 1.554(3) ?
C15 H15 . .9800 ?
C16 C17 . 1.501(3) ?
C16 H16A . .9700 ?
C16 H16B . .9700 ?
C17 C18 . 1.392(3) ?
C17 C22 . 1.402(3) ?
C18 C19 . 1.379(3) ?
C18 H18 . .9300 ?
C19 C20 . 1.371(3) ?
C19 H19 . .9300 ?
C20 C21 . 1.378(3) ?
C20 H20 . .9300 ?
C21 C22 . 1.390(3) ?
C21 H21 . .9300 ?
C23 O1 . 1.210(2) ?

loop_
_geom_torsion_atom_site_label_1
_geom_torsion_atom_site_label_2
_geom_torsion_atom_site_label_3
_geom_torsion_atom_site_label_4
_geom_torsion
_geom_torsion_publ_flag
C22 C1 C2 C23 -74.4(2) ?
C22 C1 C2 C3 54.0(2) ?
C23 C2 C3 C4 -47.8(2) yes
C1 C2 C3 C4 -175.00(16) ?
C2 C3 C4 C5 -98.7(2) ?
C2 C3 C4 C13 81.4(2) yes
C13 C4 C5 C6 2.8(3) ?
C3 C4 C5 C6 -177.0(2) ?
C4 C5 C6 C7 .4(4) ?
C5 C6 C7 C8 -2.0(4) ?
C6 C7 C8 C9 -179.3(2) ?
C6 C7 C8 C13 .4(3) ?
C7 C8 C9 C10 177.7(2) ?
C13 C8 C9 C10 -2.1(3) ?
C8 C9 C10 C11 .6(3) ?
C9 C10 C11 C12 .7(3) ?
C10 C11 C12 C13 -.5(3) ?
C10 C11 C12 C14 -179.8(2) ?
C7 C8 C13 C12 -177.61(19) ?
C9 C8 C13 C12 2.1(3) ?
C7 C8 C13 C4 2.7(3) ?
C9 C8 C13 C4 -177.57(18) ?
C11 C12 C13 C8 -.8(3) ?
C14 C12 C13 C8 178.37(18) ?
C11 C12 C13 C4 178.79(19) ?
C14 C12 C13 C4 -2.0(3) yes
C5 C4 C13 C8 -4.2(3) ?
C3 C4 C13 C8 175.60(18) ?
C5 C4 C13 C12 176.11(19) ?
C3 C4 C13 C12 -4.0(3) yes
C11 C12 C14 C15 103.7(2) ?
C13 C12 C14 C15 -75.5(2) yes
C12 C14 C15 C23 54.9(2) yes
C12 C14 C15 C16 -179.85(17) ?
C23 C15 C16 C17 81.1(2) ?
C14 C15 C16 C17 -46.1(2) ?
C15 C16 C17 C18 114.0(2) ?
C15 C16 C17 C22 -62.9(3) ?
C22 C17 C18 C19 .2(3) ?
C16 C17 C18 C19 -176.8(2) ?
C17 C18 C19 C20 .0(3) ?
C18 C19 C20 C21 -.3(3) ?
C19 C20 C21 C22 .3(3) ?
C20 C21 C22 C17 .0(3) ?
C20 C21 C22 C1 -179.98(19) ?
C18 C17 C22 C21 -.3(3) ?
C16 C17 C22 C21 176.70(19) ?
C18 C17 C22 C1 179.71(18) ?
C16 C17 C22 C1 -3.3(3) ?
C2 C1 C22 C21 -114.8(2) ?
C2 C1 C22 C17 65.3(3) ?
C14 C15 C23 O1 -125.5(2) ?
C16 C15 C23 O1 108.7(2) ?
C14 C15 C23 C2 57.8(3) yes
C16 C15 C23 C2 -67.9(2) ?
C3 C2 C23 O1 119.5(2) ?
C1 C2 C23 O1 -113.1(2) ?
C3 C2 C23 C15 -63.9(3) yes
C1 C2 C23 C15 63.5(2) ?
